data_1530469
loop_
_publ_author_name
'Mullica, D.F.'
'Sappenfield, E.L.'
'Perkins, H.O.'

_publ_section_title
;
 X-ray diffraction investigations and spectral analyses of monoclinic Sm K
 Fe (C N)6 (H2 O)3
;
_journal_name_full 'Journal of Solid State Chemistry'
_journal_page_first 301
_journal_page_last 306
_journal_volume 78
_journal_year 1989
_chemical_formula_sum 'C6 H6 Fe K N6 O3 Sm'
_chemical_name_systematic 'Sm K (Fe (C N)6) (H2 O)3'
_space_group_IT_number 11
_symmetry_space_group_name_Hall '-P 2yb'
_symmetry_space_group_name_H-M 'P 1 21/m 1'
_cell_angle_alpha 90
_cell_angle_beta 119.97
_cell_angle_gamma 90
_cell_formula_units_Z 2
_cell_length_a 7.329
_cell_length_b 13.689
_cell_length_c 7.324
_cell_volume 636.541
_citation_journal_id_ASTM JSSCBI
_cod_data_source_file Mullica_JSSCBI_1989_1850.cif
_cod_data_source_block C6H6Fe1K1N6O3Sm1
_cod_original_cell_volume 636.5413
_cod_original_formula_sum 'C6 H6 Fe1 K1 N6 O3 Sm1'
_cod_database_code 1530469

loop_
_symmetry_equiv_pos_as_xyz
x,y,z
-x,y+1/2,-z
-x,-y,-z
x,-y-1/2,z

loop_
_atom_site_label
_atom_site_type_symbol
_atom_site_fract_x
_atom_site_fract_y
_atom_site_fract_z
_atom_site_occupancy
_atom_site_U_iso_or_equiv
C3 C+2 0.1587 0.4197 0.239 1 0.0
Fe1 Fe+2 0 0 0 1 0.0
O1 O-2 0.3444 0.5816 0.6664 0.5 0.0
N3 N-3 0.2568 0.373 0.3884 1 0.0
O2 O-2 0.363 0.75 0.435 0.667 0.0
C2 C+2 0.0793 0.4193 0.8404 1 0.0
Sm1 Sm+3 0.33398 0.25 0.66706 1 0.0
N1 N-3 0.3905 0.6268 0.1318 1 0.0
K1 K+1 0.3274 0.5825 0.667 0.5 0.0
O3 O-2 0.436 0.25 0.073 0.667 0.0
O4 O-2 0.072 0.75 0.637 0.667 0.0
C1 C+2 0.241 0.58 0.0791 1 0.0
N2 N-3 0.1298 0.3717 0.7425 1 0.0
